data_4339092
loop_
_publ_author_name
'Li, Bin'
'Corbett, John D.'

_publ_section_title
;
 Different cation arrangements in Au-In networks. Syntheses and structures
 of six intermetallic compounds in alkali-metal-Au-In systems.
;
_journal_issue 15
_journal_name_full 'Inorganic chemistry'
_journal_page_first 6022
_journal_page_last 6028
_journal_paper_doi 10.1021/ic700519c
_journal_volume 46
_journal_year 2007
_chemical_formula_sum 'Au2 In2 K0.73'
_chemical_formula_weight 652.51
_chemical_name_systematic
; 
 ? 
;
_space_group_IT_number 137
_symmetry_cell_setting tetragonal
_symmetry_space_group_name_Hall '-P 4ac 2a'
_symmetry_space_group_name_H-M 'P 42/n m c :2'
_atom_sites_solution_hydrogens none
_atom_sites_solution_primary direct
_atom_sites_solution_secondary difmap
_audit_creation_method SHELXL-97
_cell_angle_alpha 90.00
_cell_angle_beta 90.00
_cell_angle_gamma 90.00
_cell_formula_units_Z 8
_cell_length_a 13.1105(19)
_cell_length_b 13.1105(19)
_cell_length_c 5.4401(11)
_cell_measurement_reflns_used 1230
_cell_measurement_temperature 293(2)
_cell_measurement_theta_max 29.16
_cell_measurement_theta_min 2.20
_cell_volume 935.1(3)
_computing_cell_refinement 'Bruker XSCANS'
_computing_data_collection 'Bruker XSCANS'
_computing_data_reduction 'Bruker SHELXTL'
_computing_molecular_graphics 'Bruker SHELXTL'
_computing_publication_material 'Bruker SHELXTL'
_computing_structure_refinement 'SHELXL-97 (Sheldrick, 1997)'
_computing_structure_solution 'SHELXS-97 (Sheldrick, 1990)'
_diffrn_ambient_temperature 293(2)
_diffrn_detector_area_resol_mean 6.67
_diffrn_measured_fraction_theta_full 1.000
_diffrn_measured_fraction_theta_max 1.000
_diffrn_measurement_device_type 'STOE PDS II'
_diffrn_measurement_method 'rotation method'
_diffrn_radiation_monochromator graphite
_diffrn_radiation_source 'fine-focus sealed tube'
_diffrn_radiation_type MoK\a
_diffrn_radiation_wavelength 0.71073
_diffrn_reflns_av_R_equivalents 0.0470
_diffrn_reflns_av_sigmaI/netI 0.0582
_diffrn_reflns_limit_h_max 12
_diffrn_reflns_limit_h_min -12
_diffrn_reflns_limit_k_max 17
_diffrn_reflns_limit_k_min 0
_diffrn_reflns_limit_l_max 7
_diffrn_reflns_limit_l_min 0
_diffrn_reflns_number 1230
_diffrn_reflns_theta_full 29.16
_diffrn_reflns_theta_max 29.16
_diffrn_reflns_theta_min 2.20
_exptl_absorpt_coefficient_mu 72.753
_exptl_absorpt_correction_type numerical
_exptl_absorpt_process_details Xshape
_exptl_crystal_colour silver
_exptl_crystal_density_diffrn 9.270
_exptl_crystal_density_meas ?
_exptl_crystal_density_method 'not measured'
_exptl_crystal_description irregular
_exptl_crystal_F_000 2160
_exptl_crystal_size_max 0.32
_exptl_crystal_size_mid 0.23
_exptl_crystal_size_min 0.17
_refine_diff_density_max 3.693
_refine_diff_density_min -2.344
_refine_diff_density_rms 0.590
_refine_ls_extinction_method none
_refine_ls_goodness_of_fit_ref 0.989
_refine_ls_hydrogen_treatment none
_refine_ls_matrix_type full
_refine_ls_number_parameters 31
_refine_ls_number_reflns 689
_refine_ls_number_restraints 0
_refine_ls_restrained_S_all 0.989
_refine_ls_R_factor_all 0.0941
_refine_ls_R_factor_gt 0.0494
_refine_ls_shift/su_max 0.000
_refine_ls_shift/su_mean 0.000
_refine_ls_structure_factor_coef Fsqd
_refine_ls_weighting_details 'calc w=1/[\s^2^(Fo^2^)+(0.0472P)^2^+0.0000P] where P=(Fo^2^+2Fc^2^)/3'
_refine_ls_weighting_scheme calc
_refine_ls_wR_factor_gt 0.0904
_refine_ls_wR_factor_ref 0.1046
_reflns_number_gt 449
_reflns_number_total 689
_reflns_threshold_expression >2sigma(I)
_cod_data_source_file ic700519c-file002.cif
_cod_data_source_block K0.73Au2In2
_cod_depositor_comments
;
The following automatic conversions were performed:

'_symmetry_cell_setting' value 'Tetragonal' changed to 'tetragonal'
according to
/usr/data/users/saulius/automatic-downloads/retrospective/ACS/lib/dictionaries/cif_core.dic
dictionary named 'cif_core.dic' version 2.4.2 from 2011-04-26.

Automatic conversion script
Id: cif_fix_values 2281 2013-09-26 08:29:07Z andrius 

The following automatic conversions were performed:

'_exptl_crystal_density_meas' value 'not measured' was changed to '?'
- the value is perceived as not measured.

Automatic conversion script
Id: cif_fix_values 3008 2015-01-20 13:52:24Z robertas 
;
_cod_original_sg_symbol_H-M P4(2)/nmc
_cod_database_code 4339092

loop_
_symmetry_equiv_pos_as_xyz
'x, y, z'
'-x+1/2, -y+1/2, z'
'-y+1/2, x, z+1/2'
'y, -x+1/2, z+1/2'
'-x, y+1/2, -z'
'x+1/2, -y, -z'
'y+1/2, x+1/2, -z+1/2'
'-y, -x, -z+1/2'
'-x, -y, -z'
'x-1/2, y-1/2, -z'
'y-1/2, -x, -z-1/2'
'-y, x-1/2, -z-1/2'
'x, -y-1/2, z'
'-x-1/2, y, z'
'-y-1/2, -x-1/2, z-1/2'
'y, x, z-1/2'

loop_
_atom_site_label
_atom_site_type_symbol
_atom_site_fract_x
_atom_site_fract_y
_atom_site_fract_z
_atom_site_U_iso_or_equiv
_atom_site_adp_type
_atom_site_occupancy
_atom_site_symmetry_multiplicity
_atom_site_calc_flag
_atom_site_refinement_flags
Au1 Au 0.2500 0.07504(10) 0.3746(2) 0.0258(3) Uani 1 2 d S
Au2 Au 0.2500 0.57625(10) 0.0236(2) 0.0265(3) Uani 1 2 d S
In1 In 0.2500 0.12638(19) 0.8670(4) 0.0240(4) Uani 1 2 d S
In2 In 0.2500 0.62639(18) 0.5274(4) 0.0232(4) Uani 1 2 d S
K K 0.5007(16) 0.4993(16) 0.2500 0.34(6) Uani 0.73(5) 2 d SP

loop_
_atom_site_aniso_label
_atom_site_aniso_U_11
_atom_site_aniso_U_22
_atom_site_aniso_U_33
_atom_site_aniso_U_23
_atom_site_aniso_U_13
_atom_site_aniso_U_12
Au1 0.0320(6) 0.0175(5) 0.0279(5) -0.0014(4) 0.000 0.000
Au2 0.0318(7) 0.0195(6) 0.0283(5) 0.0024(4) 0.000 0.000
In1 0.0236(10) 0.0215(9) 0.0267(10) 0.0008(8) 0.000 0.000
In2 0.0218(10) 0.0187(9) 0.0289(10) -0.0019(8) 0.000 0.000
K 0.033(7) 0.033(7) 0.96(18) -0.01(4) -0.01(4) -0.023(13)

loop_
_atom_type_symbol
_atom_type_description
_atom_type_scat_dispersion_real
_atom_type_scat_dispersion_imag
_atom_type_scat_source
K K 0.2009 0.2494 'International Tables Vol C Tables 4.2.6.8 and 6.1.1.4'
In In -0.7276 1.3100 'International Tables Vol C Tables 4.2.6.8 and 6.1.1.4'
Au Au -2.0133 8.8022 'International Tables Vol C Tables 4.2.6.8 and 6.1.1.4'

loop_
_geom_angle_atom_site_label_1
_geom_angle_atom_site_label_2
_geom_angle_atom_site_label_3
_geom_angle
_geom_angle_site_symmetry_1
_geom_angle_site_symmetry_3
Au2 Au1 In1 148.02(7) 2 .
Au2 Au1 In2 61.39(7) 2 2
In1 Au1 In2 86.63(8) . 2
Au2 Au1 In1 125.32(6) 2 3_554
In1 Au1 In1 79.35(7) . 3_554
In2 Au1 In1 141.57(5) 2 3_554
Au2 Au1 In1 125.32(6) 2 4_554
In1 Au1 In1 79.35(7) . 4_554
In2 Au1 In1 141.57(5) 2 4_554
In1 Au1 In1 70.48(8) 3_554 4_554
Au2 Au1 In1 59.79(6) 2 1_554
In1 Au1 In1 152.19(11) . 1_554
In2 Au1 In1 121.18(9) 2 1_554
In1 Au1 In1 78.02(7) 3_554 1_554
In1 Au1 In1 78.02(7) 4_554 1_554
Au2 Au1 K 70.4(4) 2 2
In1 Au1 K 104.83(15) . 2
In2 Au1 K 78.0(4) 2 2
In1 Au1 K 140.1(4) 3_554 2
In1 Au1 K 71.5(4) 4_554 2
In1 Au1 K 82.97(6) 1_554 2
Au2 Au1 K 70.4(4) 2 12_656
In1 Au1 K 104.83(15) . 12_656
In2 Au1 K 78.0(4) 2 12_656
In1 Au1 K 71.5(4) 3_554 12_656
In1 Au1 K 140.1(4) 4_554 12_656
In1 Au1 K 82.97(6) 1_554 12_656
K Au1 K 140.3(8) 2 12_656
Au2 Au1 K 100.1(2) 2 4
In1 Au1 K 64.10(3) . 4
In2 Au1 K 66.9(4) 2 4
In1 Au1 K 74.8(4) 3_554 4
In1 Au1 K 133.2(3) 4_554 4
In1 Au1 K 123.9(2) 1_554 4
K Au1 K 143.35(9) 2 4
K Au1 K 42.06(7) 12_656 4
Au2 Au1 K 100.1(2) 2 10_556
In1 Au1 K 64.10(3) . 10_556
In2 Au1 K 66.9(4) 2 10_556
In1 Au1 K 133.2(3) 3_554 10_556
In1 Au1 K 74.8(4) 4_554 10_556
In1 Au1 K 123.9(2) 1_554 10_556
K Au1 K 42.06(7) 2 10_556
K Au1 K 143.35(9) 12_656 10_556
K Au1 K 110.4(6) 4 10_556
Au1 Au2 In2 147.60(7) 2 1_554
Au1 Au2 In1 61.68(6) 2 2_554
In2 Au2 In1 85.92(7) 1_554 2_554
Au1 Au2 In2 130.74(5) 2 12_666
In2 Au2 In2 73.28(7) 1_554 12_666
In1 Au2 In2 137.91(5) 2_554 12_666
Au1 Au2 In2 130.74(5) 2 11_566
In2 Au2 In2 73.28(7) 1_554 11_566
In1 Au2 In2 137.91(5) 2_554 11_566
In2 Au2 In2 70.46(8) 12_666 11_566
Au1 Au2 In2 59.57(6) 2 .
In2 Au2 In2 152.83(10) 1_554 .
In1 Au2 In2 121.25(8) 2_554 .
In2 Au2 In2 84.66(7) 12_666 .
In2 Au2 In2 84.66(7) 11_566 .
Au1 Au2 K 64.34(8) 2 .
In2 Au2 K 113.14(9) 1_554 .
In1 Au2 K 80.8(3) 2_554 .
In2 Au2 K 74.82(19) 12_666 .
In2 Au2 K 140.9(3) 11_566 .
In2 Au2 K 74.72(19) . .
Au1 Au2 K 64.34(8) 2 11_566
In2 Au2 K 113.14(9) 1_554 11_566
In1 Au2 K 80.8(3) 2_554 11_566
In2 Au2 K 140.9(3) 12_666 11_566
In2 Au2 K 74.82(19) 11_566 11_566
In2 Au2 K 74.72(19) . 11_566
K Au2 K 128.30(10) . 11_566
Au1 Au2 K 94.9(3) 2 3_554
In2 Au2 K 71.0(2) 1_554 3_554
In1 Au2 K 67.97(19) 2_554 3_554
In2 Au2 K 133.0(3) 12_666 3_554
In2 Au2 K 70.7(2) 11_566 3_554
In2 Au2 K 116.78(11) . 3_554
K Au2 K 148.30(5) . 3_554
K Au2 K 43.26(3) 11_566 3_554
Au1 Au2 K 94.9(3) 2 9_665
In2 Au2 K 71.0(2) 1_554 9_665
In1 Au2 K 67.97(19) 2_554 9_665
In2 Au2 K 70.7(2) 12_666 9_665
In2 Au2 K 133.0(3) 11_566 9_665
In2 Au2 K 116.78(11) . 9_665
K Au2 K 43.26(3) . 9_665
K Au2 K 148.30(5) 11_566 9_665
K Au2 K 122.65(4) 3_554 9_665
Au1 In1 Au2 93.66(8) . 2_556
Au1 In1 Au1 98.90(7) . 3
Au2 In1 Au1 123.02(5) 2_556 3
Au1 In1 Au1 98.90(7) . 4
Au2 In1 Au1 123.02(5) 2_556 4
Au1 In1 Au1 109.50(8) 3 4
Au1 In1 Au1 152.19(11) . 1_556
Au2 In1 Au1 58.53(6) 2_556 1_556
Au1 In1 Au1 97.03(7) 3 1_556
Au1 In1 Au1 97.03(7) 4 1_556
Au1 In1 In1 104.11(6) . 2
Au2 In1 In1 162.23(5) 2_556 2
Au1 In1 In1 54.76(4) 3 2
Au1 In1 In1 54.76(4) 4 2
Au1 In1 In1 103.70(5) 1_556 2
Au1 In1 K 74.04(13) . 10_556
Au2 In1 K 68.0(4) 2_556 10_556
Au1 In1 K 167.8(3) 3 10_556
Au1 In1 K 62.9(4) 4 10_556
Au1 In1 K 93.45(8) 1_556 10_556
In1 In1 K 116.6(4) 2 10_556
Au1 In1 K 74.04(13) . 4
Au2 In1 K 68.0(4) 2_556 4
Au1 In1 K 62.9(4) 3 4
Au1 In1 K 167.8(3) 4 4
Au1 In1 K 93.45(8) 1_556 4
In1 In1 K 116.6(4) 2 4
K In1 K 122.7(9) 10_556 4
Au1 In2 Au2 93.79(8) 2 1_556
Au1 In2 Au2 121.37(5) 2 12_666
Au2 In2 Au2 103.44(6) 1_556 12_666
Au1 In2 Au2 121.37(5) 2 11_566
Au2 In2 Au2 103.44(6) 1_556 11_566
Au2 In2 Au2 108.36(8) 12_666 11_566
Au1 In2 Au2 59.04(6) 2 .
Au2 In2 Au2 152.83(10) 1_556 .
Au2 In2 Au2 92.21(6) 12_666 .
Au2 In2 Au2 92.21(6) 11_566 .
Au1 In2 In2 162.53(6) 2 2_565
Au2 In2 In2 103.69(5) 1_556 2_565
Au2 In2 In2 54.77(4) 12_666 2_565
Au2 In2 In2 54.77(4) 11_566 2_565
Au2 In2 In2 103.48(5) . 2_565
Au1 In2 In2 132.98(7) 2 12_667
Au2 In2 In2 53.79(7) 1_556 12_667
Au2 In2 In2 52.93(6) 12_666 12_667
Au2 In2 In2 100.68(5) 11_566 12_667
Au2 In2 In2 145.05(9) . 12_667
In2 In2 In2 60.92(4) 2_565 12_667
Au1 In2 In2 132.98(7) 2 11_567
Au2 In2 In2 53.79(7) 1_556 11_567
Au2 In2 In2 100.68(5) 12_666 11_567
Au2 In2 In2 52.93(6) 11_566 11_567
Au2 In2 In2 145.05(9) . 11_567
In2 In2 In2 60.92(4) 2_565 11_567
In2 In2 In2 58.16(8) 12_667 11_567
Au1 In2 K 71.74(19) 2 3
Au2 In2 K 66.03(11) 1_556 3
Au2 In2 K 164.8(2) 12_666 3
Au2 In2 K 65.80(10) 11_566 3
Au2 In2 K 101.88(17) . 3
In2 In2 K 115.30(17) 2_565 3
In2 In2 K 113.05(19) 12_667 3
In2 In2 K 64.4(2) 11_567 3
Au1 In2 K 71.74(19) 2 9_666
Au2 In2 K 66.03(11) 1_556 9_666
Au2 In2 K 65.80(10) 12_666 9_666
Au2 In2 K 164.8(2) 11_566 9_666
Au2 In2 K 101.88(17) . 9_666
In2 In2 K 115.30(17) 2_565 9_666
In2 In2 K 64.4(2) 12_667 9_666
In2 In2 K 113.05(19) 11_567 9_666
K In2 K 115.94(12) 3 9_666
Au1 In2 K 59.14(12) 2 11_566
Au2 In2 K 105.61(19) 1_556 11_566
Au2 In2 K 150.8(2) 12_666 11_566
Au2 In2 K 62.27(12) 11_566 11_566
Au2 In2 K 62.22(13) . 11_566
In2 In2 K 114.74(17) 2_565 11_566
In2 In2 K 151.62(11) 12_667 11_566
In2 In2 K 94.44(5) 11_567 11_566
K In2 K 40.58(3) 3 11_566
K In2 K 129.79(7) 9_666 11_566
Au1 In2 K 59.14(12) 2 .
Au2 In2 K 105.61(19) 1_556 .
Au2 In2 K 62.27(12) 12_666 .
Au2 In2 K 150.8(2) 11_566 .
Au2 In2 K 62.22(13) . .
In2 In2 K 114.74(17) 2_565 .
In2 In2 K 94.44(5) 12_667 .
In2 In2 K 151.62(11) 11_567 .
K In2 K 129.79(7) 3 .
K In2 K 40.58(3) 9_666 .
K In2 K 111.26(6) 11_566 .
K K K 179(3) 9_666 9_665
K K Au1 78.5(6) 9_666 2
K K Au1 100.9(7) 9_665 2
K K Au1 100.9(7) 9_666 11_666
K K Au1 78.5(6) 9_665 11_666
Au1 K Au1 124.2(9) 2 11_666
K K Au2 109.2(13) 9_666 .
K K Au2 69.8(10) 9_665 .
Au1 K Au2 45.2(3) 2 .
Au1 K Au2 85.7(6) 11_666 .
K K Au2 69.8(10) 9_666 12_666
K K Au2 109.2(13) 9_665 12_666
Au1 K Au2 85.7(6) 2 12_666
Au1 K Au2 45.2(3) 11_666 12_666
Au2 K Au2 67.4(5) . 12_666
K K In1 80.3(4) 9_666 3_554
K K In1 100.0(4) 9_665 3_554
Au1 K In1 45.67(4) 2 3_554
Au1 K In1 169.6(9) 11_666 3_554
Au2 K In1 84.1(2) . 3_554
Au2 K In1 127.5(5) 12_666 3_554
K K In1 100.0(4) 9_666 10_666
K K In1 80.3(4) 9_665 10_666
Au1 K In1 169.6(9) 2 10_666
Au1 K In1 45.67(4) 11_666 10_666
Au2 K In1 127.5(5) . 10_666
Au2 K In1 84.1(2) 12_666 10_666
In1 K In1 144.6(9) 3_554 10_666
K K Au2 67.0(10) 9_666 4
K K Au2 114.1(13) 9_665 4
Au1 K Au2 85.87(18) 2 4
Au1 K Au2 146.0(5) 11_666 4
Au2 K Au2 128.05(4) . 4
Au2 K Au2 136.74(3) 12_666 4
In1 K Au2 44.0(2) 3_554 4
In1 K Au2 103.2(7) 10_666 4
K K Au2 114.1(13) 9_666 9_665
K K Au2 67.0(10) 9_665 9_665
Au1 K Au2 146.0(5) 2 9_665
Au1 K Au2 85.87(18) 11_666 9_665
Au2 K Au2 136.74(3) . 9_665
Au2 K Au2 128.05(4) 12_666 9_665
In1 K Au2 103.2(7) 3_554 9_665
In1 K Au2 44.0(2) 10_666 9_665
Au2 K Au2 72.1(6) 4 9_665
K K In2 108.9(14) 9_666 4_554
K K In2 72.2(11) 9_665 4_554
Au1 K In2 103.1(3) 2 4_554
Au1 K In2 128.1(4) 11_666 4_554
Au2 K In2 120.86(8) . 4_554
Au2 K In2 170.7(4) 12_666 4_554
In1 K In2 60.1(3) 3_554 4_554
In1 K In2 87.2(5) 10_666 4_554
Au2 K In2 43.0(3) 4 4_554
Au2 K In2 43.5(3) 9_665 4_554
K K In2 72.2(11) 9_666 9_666
K K In2 108.9(14) 9_665 9_666
Au1 K In2 128.1(4) 2 9_666
Au1 K In2 103.1(3) 11_666 9_666
Au2 K In2 170.7(4) . 9_666
Au2 K In2 120.86(8) 12_666 9_666
In1 K In2 87.2(5) 3_554 9_666
In1 K In2 60.1(3) 10_666 9_666
Au2 K In2 43.5(3) 4 9_666
Au2 K In2 43.0(3) 9_665 9_666
In2 K In2 51.3(4) 4_554 9_666

loop_
_geom_bond_atom_site_label_1
_geom_bond_atom_site_label_2
_geom_bond_distance
_geom_bond_site_symmetry_2
Au1 Au2 2.7534(16) 2
Au1 In1 2.762(3) .
Au1 In2 2.769(3) 2
Au1 In1 2.8089(19) 3_554
Au1 In1 2.8089(19) 4_554
Au1 In1 2.842(3) 1_554
Au1 K 3.495(14) 2
Au1 K 3.495(14) 12_656
Au1 K 3.980(12) 4
Au1 K 3.980(12) 10_556
Au2 Au1 2.7534(16) 2
Au2 In2 2.778(3) 1_554
Au2 In1 2.790(3) 2_554
Au2 In2 2.8093(19) 12_666
Au2 In2 2.8093(19) 11_566
Au2 In2 2.819(3) .
Au2 K 3.65(3) .
Au2 K 3.65(3) 11_566
Au2 K 3.72(2) 3_554
Au2 K 3.72(2) 9_665
In1 Au2 2.790(3) 2_556
In1 Au1 2.8089(19) 3
In1 Au1 2.8089(19) 4
In1 Au1 2.842(3) 1_556
In1 In1 3.241(5) 2
In1 K 3.723(9) 10_556
In1 K 3.723(9) 4
In2 Au1 2.769(3) 2
In2 Au2 2.778(3) 1_556
In2 Au2 2.8093(19) 12_666
In2 Au2 2.8093(19) 11_566
In2 In2 3.241(5) 2_565
In2 In2 3.334(4) 12_667
In2 In2 3.334(4) 11_567
In2 K 3.85(3) 3
In2 K 3.85(3) 9_666
In2 K 3.98(3) 11_566
In2 K 3.98(3) .
K K 2.7202(9) 9_666
K K 2.7202(9) 9_665
K Au1 3.495(14) 2
K Au1 3.495(14) 11_666
K Au2 3.65(3) 12_666
K In1 3.723(9) 3_554
K In1 3.723(9) 10_666
K Au2 3.72(2) 4
K Au2 3.72(2) 9_665
K In2 3.85(3) 4_554
K In2 3.85(3) 9_666
